data_9001078
loop_
_publ_author_name
'Sharp, Z. D.'
'Hazen, R. M.'
'Finger, L. W.'

_publ_section_title
;
 High-pressure crystal chemistry of monticellite, CaMgSiO4
 Sample: P = 29.1 kbar
 Note: Cannot reproduce many of the published bond lengths
;
_journal_name_full 'American Mineralogist'
_journal_page_first 748
_journal_page_last 755
_journal_volume 72
_journal_year 1987
_chemical_formula_sum 'Ca Mg O4 Si'
_chemical_name_mineral Monticellite
_space_group_IT_number 62
_symmetry_space_group_name_Hall '-P 2c 2ab'
_symmetry_space_group_name_H-M 'P b n m'
_cell_angle_alpha 90
_cell_angle_beta 90
_cell_angle_gamma 90
_cell_length_a 4.793
_cell_length_b 10.971
_cell_length_c 6.335
_cell_formula_units_Z 4
_cell_volume 333.120
_database_code_amcsd 0001100
_diffrn_ambient_pressure 2.91e+06
_exptl_crystal_density_diffrn 3.120
_cod_original_formula_sum 'Mg Ca Si O4'
_cod_database_code 9001078

loop_
_space_group_symop_operation_xyz
x,y,z
x,y,1/2-z
-x,-y,1/2+z
1/2+x,1/2-y,1/2+z
1/2-x,1/2+y,1/2-z
1/2-x,1/2+y,z
1/2+x,1/2-y,-z
-x,-y,-z

loop_
_atom_site_label
_atom_site_fract_x
_atom_site_fract_y
_atom_site_fract_z
_atom_site_U_iso_or_equiv
Mg1 0.00000 0.00000 0.00000 0.01305
Ca2 0.97510 0.27650 0.25000 0.01241
Si 0.41170 0.08110 0.25000 0.01026
O1 0.73890 0.07660 0.25000 0.01988
O2 0.25140 0.44830 0.25000 0.01102
O3 0.27310 0.14710 0.04530 0.01520

loop_
_cod_related_entry_id
_cod_related_entry_database
_cod_related_entry_code
1 AMCSD 0001100
